data_1505964
loop_
_publ_author_name
'Yin, Guodong'
'Zhou, Baohan'
'Meng, Xianggao'
'Wu, Anxin'
'Pan, Yuanjiang'

_publ_section_title
;
 Efficient C-C double-bond formation reaction via a new synthetic
 strategy: a self-sorting tandem reaction.
;
_journal_issue 11
_journal_name_full 'Organic letters'
_journal_page_first 2245
_journal_page_last 2248
_journal_paper_doi 10.1021/ol060541e
_journal_volume 8
_journal_year 2006
_chemical_formula_moiety 'C17 H14 O2 S'
_chemical_formula_sum 'C17 H14 O2 S'
_chemical_formula_weight 282.34
_chemical_name_systematic
; 
 ? 
;
_space_group_IT_number 14
_symmetry_cell_setting monoclinic
_symmetry_space_group_name_Hall '-P 2ybc'
_symmetry_space_group_name_H-M 'P 1 21/c 1'
_atom_sites_solution_hydrogens geom
_atom_sites_solution_primary direct
_atom_sites_solution_secondary difmap
_audit_creation_method SHELXL-97
_cell_angle_alpha 90.00
_cell_angle_beta 105.982(2)
_cell_angle_gamma 90.00
_cell_formula_units_Z 4
_cell_length_a 9.6295(9)
_cell_length_b 10.5087(10)
_cell_length_c 15.1393(14)
_cell_measurement_reflns_used 5817
_cell_measurement_temperature 292(2)
_cell_measurement_theta_max 0.00
_cell_measurement_theta_min 0.00
_cell_volume 1472.8(2)
_computing_cell_refinement 'Bruker SMART'
_computing_data_collection 'Bruker SMART'
_computing_data_reduction 'Bruker SAINT'
_computing_molecular_graphics 'Bruker SHELXTL'
_computing_publication_material 'Bruker SHELXTL'
_computing_structure_refinement 'SHELXL-97 (Sheldrick, 1997)'
_computing_structure_solution 'SHELXS-97 (Sheldrick, 1990)'
_diffrn_ambient_temperature 292(2)
_diffrn_measured_fraction_theta_full 0.957
_diffrn_measured_fraction_theta_max 0.957
_diffrn_measurement_device_type 'CCD area detector'
_diffrn_measurement_method 'phi and omega scans'
_diffrn_radiation_monochromator graphite
_diffrn_radiation_source 'fine-focus sealed tube'
_diffrn_radiation_type MoK\a
_diffrn_radiation_wavelength 0.71073
_diffrn_reflns_av_R_equivalents 0.0219
_diffrn_reflns_av_sigmaI/netI 0.0240
_diffrn_reflns_limit_h_max 12
_diffrn_reflns_limit_h_min -8
_diffrn_reflns_limit_k_max 12
_diffrn_reflns_limit_k_min -13
_diffrn_reflns_limit_l_max 20
_diffrn_reflns_limit_l_min -20
_diffrn_reflns_number 9992
_diffrn_reflns_theta_full 28.23
_diffrn_reflns_theta_max 28.23
_diffrn_reflns_theta_min 2.20
_exptl_absorpt_coefficient_mu 0.218
_exptl_absorpt_correction_T_max 0.9578
_exptl_absorpt_correction_T_min 0.9376
_exptl_absorpt_correction_type none
_exptl_crystal_colour colorless
_exptl_crystal_density_diffrn 1.273
_exptl_crystal_density_method 'not measured'
_exptl_crystal_description block
_exptl_crystal_F_000 592
_exptl_crystal_size_max 0.30
_exptl_crystal_size_mid 0.28
_exptl_crystal_size_min 0.20
_refine_diff_density_max 0.206
_refine_diff_density_min -0.259
_refine_diff_density_rms 0.054
_refine_ls_extinction_method none
_refine_ls_goodness_of_fit_ref 1.057
_refine_ls_hydrogen_treatment constr
_refine_ls_matrix_type full
_refine_ls_number_parameters 182
_refine_ls_number_reflns 3477
_refine_ls_number_restraints 0
_refine_ls_restrained_S_all 1.057
_refine_ls_R_factor_all 0.0509
_refine_ls_R_factor_gt 0.0428
_refine_ls_shift/su_max 0.001
_refine_ls_shift/su_mean 0.000
_refine_ls_structure_factor_coef Fsqd
_refine_ls_weighting_details 'calc w=1/[\s^2^(Fo^2^)+(0.0698P)^2^+0.1400P] where P=(Fo^2^+2Fc^2^)/3'
_refine_ls_weighting_scheme calc
_refine_ls_wR_factor_gt 0.1187
_refine_ls_wR_factor_ref 0.1250
_reflns_number_gt 2832
_reflns_number_total 3477
_reflns_threshold_expression >2sigma(I)
_cod_data_source_file ol060541esi20060305_075825.cif
_cod_data_source_block l:\050726e-E-isomer
_cod_depositor_comments
;
The following automatic conversions were performed:

'_symmetry_cell_setting' value 'Monoclinic' changed to 'monoclinic'
according to /home/saulius/struct/CIF-dictionaries/cif_core.dic
dictionary named 'cif_core.dic' version 2.4.1 from 2010-06-29.

Automatic conversion script
Id: cif_fix_values 1715 2011-07-08 13:25:40Z adriana 
;
_cod_original_sg_symbol_H-M P2(1)/c
_cod_database_code 1505964

loop_
_symmetry_equiv_pos_as_xyz
'x, y, z'
'-x, y+1/2, -z+1/2'
'-x, -y, -z'
'x, -y-1/2, z-1/2'

loop_
_atom_site_label
_atom_site_type_symbol
_atom_site_fract_x
_atom_site_fract_y
_atom_site_fract_z
_atom_site_U_iso_or_equiv
_atom_site_adp_type
_atom_site_occupancy
_atom_site_symmetry_multiplicity
_atom_site_calc_flag
_atom_site_refinement_flags
S1 S 1.04341(4) 0.87338(4) 0.18192(3) 0.06496(16) Uani 1 1 d .
C8 C 0.91543(14) 0.64157(12) 0.12946(9) 0.0505(3) Uani 1 1 d .
H8 H 1.0059 0.6034 0.1486 0.061 Uiso 1 1 calc R
C9 C 0.90304(13) 0.76779(12) 0.13771(8) 0.0479(3) Uani 1 1 d .
O2 O 0.66638(11) 0.60829(10) 0.08034(8) 0.0689(3) Uani 1 1 d .
O1 O 0.72165(13) 0.87267(10) 0.02424(7) 0.0695(3) Uani 1 1 d .
C7 C 0.78710(13) 0.56330(12) 0.09043(9) 0.0492(3) Uani 1 1 d .
C11 C 0.68770(14) 0.87969(12) 0.17340(9) 0.0523(3) Uani 1 1 d .
C10 C 0.76155(15) 0.83992(12) 0.10389(9) 0.0513(3) Uani 1 1 d .
C1 C 0.93742(16) 0.37133(13) 0.07385(10) 0.0561(3) Uani 1 1 d .
H1 H 1.0217 0.4181 0.0965 0.067 Uiso 1 1 calc R
C6 C 0.80411(14) 0.42896(12) 0.06374(8) 0.0481(3) Uani 1 1 d .
C5 C 0.67933(17) 0.35830(14) 0.02737(10) 0.0606(4) Uani 1 1 d .
H5 H 0.5892 0.3960 0.0189 0.073 Uiso 1 1 calc R
C3 C 0.8210(2) 0.17568(16) 0.01577(12) 0.0764(5) Uani 1 1 d .
H3 H 0.8266 0.0905 0.0005 0.092 Uiso 1 1 calc R
C17 C 1.19648(17) 0.77187(19) 0.22201(13) 0.0790(5) Uani 1 1 d .
H17A H 1.1798 0.7145 0.2673 0.118 Uiso 1 1 calc R
H17B H 1.2805 0.8225 0.2488 0.118 Uiso 1 1 calc R
H17C H 1.2115 0.7240 0.1714 0.118 Uiso 1 1 calc R
C16 C 0.58740(18) 0.97783(15) 0.15229(14) 0.0714(4) Uani 1 1 d .
H16 H 0.5642 1.0155 0.0945 0.086 Uiso 1 1 calc R
C13 C 0.6509(2) 0.8640(2) 0.32414(13) 0.0841(6) Uani 1 1 d .
H13 H 0.6707 0.8247 0.3813 0.101 Uiso 1 1 calc R
C12 C 0.71883(16) 0.82288(17) 0.25961(10) 0.0651(4) Uani 1 1 d .
H12 H 0.7856 0.7569 0.2741 0.078 Uiso 1 1 calc R
C4 C 0.6890(2) 0.23212(16) 0.00373(12) 0.0749(5) Uani 1 1 d .
H4 H 0.6052 0.1853 -0.0205 0.090 Uiso 1 1 calc R
C2 C 0.94551(19) 0.24480(15) 0.05038(11) 0.0682(4) Uani 1 1 d .
H2 H 1.0351 0.2065 0.0580 0.082 Uiso 1 1 calc R
C14 C 0.5548(2) 0.9624(2) 0.30353(17) 0.0952(7) Uani 1 1 d .
H14 H 0.5110 0.9914 0.3473 0.114 Uiso 1 1 calc R
C15 C 0.5223(2) 1.01908(19) 0.21798(19) 0.0929(6) Uani 1 1 d .
H15 H 0.4561 1.0856 0.2044 0.111 Uiso 1 1 calc R

loop_
_atom_site_aniso_label
_atom_site_aniso_U_11
_atom_site_aniso_U_22
_atom_site_aniso_U_33
_atom_site_aniso_U_23
_atom_site_aniso_U_13
_atom_site_aniso_U_12
S1 0.0600(2) 0.0647(3) 0.0702(3) -0.01888(17) 0.01804(18) -0.01726(16)
C8 0.0424(6) 0.0528(7) 0.0555(7) -0.0030(5) 0.0121(5) -0.0009(5)
C9 0.0479(7) 0.0527(7) 0.0447(6) -0.0053(5) 0.0154(5) -0.0059(5)
O2 0.0440(5) 0.0631(6) 0.0974(8) -0.0090(5) 0.0156(5) 0.0004(4)
O1 0.0879(8) 0.0664(7) 0.0505(6) 0.0056(4) 0.0126(5) 0.0105(5)
C7 0.0445(6) 0.0510(7) 0.0516(7) 0.0021(5) 0.0122(5) -0.0014(5)
C11 0.0467(7) 0.0515(7) 0.0575(7) -0.0113(5) 0.0125(6) -0.0045(5)
C10 0.0567(7) 0.0456(6) 0.0493(7) -0.0038(5) 0.0108(6) -0.0040(5)
C1 0.0569(8) 0.0528(7) 0.0585(8) -0.0005(6) 0.0158(6) -0.0004(6)
C6 0.0510(7) 0.0481(6) 0.0437(6) 0.0043(5) 0.0105(5) -0.0043(5)
C5 0.0577(8) 0.0606(8) 0.0583(8) 0.0007(6) 0.0073(6) -0.0105(6)
C3 0.1149(15) 0.0498(8) 0.0673(9) -0.0070(7) 0.0300(9) -0.0092(9)
C17 0.0507(8) 0.1036(13) 0.0758(10) -0.0134(9) 0.0061(7) -0.0132(8)
C16 0.0658(9) 0.0548(8) 0.0931(11) -0.0093(8) 0.0213(8) 0.0020(7)
C13 0.0702(11) 0.1236(17) 0.0654(10) -0.0221(10) 0.0301(8) -0.0201(10)
C12 0.0559(8) 0.0833(10) 0.0568(8) -0.0074(7) 0.0168(6) -0.0013(7)
C4 0.0863(12) 0.0634(9) 0.0700(10) -0.0079(7) 0.0132(8) -0.0255(9)
C2 0.0835(11) 0.0568(8) 0.0678(9) 0.0002(7) 0.0270(8) 0.0097(7)
C14 0.0741(12) 0.1116(16) 0.1160(17) -0.0555(14) 0.0532(12) -0.0251(11)
C15 0.0721(11) 0.0720(12) 0.143(2) -0.0308(12) 0.0448(12) 0.0049(9)

loop_
_atom_type_symbol
_atom_type_description
_atom_type_scat_dispersion_real
_atom_type_scat_dispersion_imag
_atom_type_scat_source
C C 0.0033 0.0016 'International Tables Vol C Tables 4.2.6.8 and 6.1.1.4'
H H 0.0000 0.0000 'International Tables Vol C Tables 4.2.6.8 and 6.1.1.4'
O O 0.0106 0.0060 'International Tables Vol C Tables 4.2.6.8 and 6.1.1.4'
S S 0.1246 0.1234 'International Tables Vol C Tables 4.2.6.8 and 6.1.1.4'

loop_
_geom_angle_atom_site_label_1
_geom_angle_atom_site_label_2
_geom_angle_atom_site_label_3
_geom_angle
C9 S1 C17 103.40(8)
C9 C8 C7 120.38(12)
C9 C8 H8 119.8
C7 C8 H8 119.8
C8 C9 C10 123.83(12)
C8 C9 S1 126.09(11)
C10 C9 S1 110.00(9)
O2 C7 C8 119.95(12)
O2 C7 C6 120.22(12)
C8 C7 C6 119.82(11)
C16 C11 C12 119.43(14)
C16 C11 C10 119.00(14)
C12 C11 C10 121.56(13)
O1 C10 C11 122.96(13)
O1 C10 C9 119.13(12)
C11 C10 C9 117.52(11)
C2 C1 C6 120.41(14)
C2 C1 H1 119.8
C6 C1 H1 119.8
C1 C6 C5 118.84(13)
C1 C6 C7 123.40(11)
C5 C6 C7 117.76(12)
C4 C5 C6 120.14(15)
C4 C5 H5 119.9
C6 C5 H5 119.9
C4 C3 C2 120.13(15)
C4 C3 H3 119.9
C2 C3 H3 119.9
S1 C17 H17A 109.5
S1 C17 H17B 109.5
H17A C17 H17B 109.5
S1 C17 H17C 109.5
H17A C17 H17C 109.5
H17B C17 H17C 109.5
C15 C16 C11 119.43(19)
C15 C16 H16 120.3
C11 C16 H16 120.3
C14 C13 C12 119.79(19)
C14 C13 H13 120.1
C12 C13 H13 120.1
C13 C12 C11 120.40(17)
C13 C12 H12 119.8
C11 C12 H12 119.8
C3 C4 C5 120.44(15)
C3 C4 H4 119.8
C5 C4 H4 119.8
C3 C2 C1 120.02(16)
C3 C2 H2 120.0
C1 C2 H2 120.0
C13 C14 C15 120.35(17)
C13 C14 H14 119.8
C15 C14 H14 119.8
C14 C15 C16 120.58(19)
C14 C15 H15 119.7
C16 C15 H15 119.7

loop_
_geom_bond_atom_site_label_1
_geom_bond_atom_site_label_2
_geom_bond_distance
S1 C9 1.7344(13)
S1 C17 1.7851(19)
C8 C9 1.3406(18)
C8 C7 1.4665(17)
C8 H8 0.9300
C9 C10 1.5196(18)
O2 C7 1.2249(16)
O1 C10 1.2104(16)
C7 C6 1.4899(19)
C11 C16 1.389(2)
C11 C12 1.391(2)
C11 C10 1.4832(19)
C1 C2 1.384(2)
C1 C6 1.389(2)
C1 H1 0.9300
C6 C5 1.3907(18)
C5 C4 1.383(2)
C5 H5 0.9300
C3 C4 1.369(3)
C3 C2 1.376(2)
C3 H3 0.9300
C17 H17A 0.9600
C17 H17B 0.9600
C17 H17C 0.9600
C16 C15 1.383(3)
C16 H16 0.9300
C13 C14 1.365(3)
C13 C12 1.386(2)
C13 H13 0.9300
C12 H12 0.9300
C4 H4 0.9300
C2 H2 0.9300
C14 C15 1.381(3)
C14 H14 0.9300
C15 H15 0.9300

loop_
_geom_hbond_atom_site_label_D
_geom_hbond_atom_site_label_H
_geom_hbond_atom_site_label_A
_geom_hbond_distance_DH
_geom_hbond_distance_HA
_geom_hbond_distance_DA
_geom_hbond_angle_DHA
_geom_hbond_site_symmetry_A
C14 H14 O2 0.93 2.58 3.470(2) 160.4 2_655
C5 H5 O2 0.93 2.51 3.2978(18) 143.1 3_665
C3 H3 O1 0.93 2.57 3.338(2) 140.5 1_545

loop_
_geom_torsion_atom_site_label_1
_geom_torsion_atom_site_label_2
_geom_torsion_atom_site_label_3
_geom_torsion_atom_site_label_4
_geom_torsion
C7 C8 C9 C10 -3.4(2)
C7 C8 C9 S1 -179.84(9)
C17 S1 C9 C8 -5.57(14)
C17 S1 C9 C10 177.58(10)
C9 C8 C7 O2 -13.0(2)
C9 C8 C7 C6 167.43(12)
C16 C11 C10 O1 -13.3(2)
C12 C11 C10 O1 168.07(14)
C16 C11 C10 C9 159.44(12)
C12 C11 C10 C9 -19.18(18)
C8 C9 C10 O1 -84.42(17)
S1 C9 C10 O1 92.51(13)
C8 C9 C10 C11 102.54(15)
S1 C9 C10 C11 -80.53(12)
C2 C1 C6 C5 -1.7(2)
C2 C1 C6 C7 177.90(13)
O2 C7 C6 C1 -179.49(13)
C8 C7 C6 C1 0.12(19)
O2 C7 C6 C5 0.13(19)
C8 C7 C6 C5 179.74(11)
C1 C6 C5 C4 1.4(2)
C7 C6 C5 C4 -178.27(14)
C12 C11 C16 C15 1.3(2)
C10 C11 C16 C15 -177.38(15)
C14 C13 C12 C11 -1.2(3)
C16 C11 C12 C13 -0.2(2)
C10 C11 C12 C13 178.38(14)
C2 C3 C4 C5 -0.9(3)
C6 C5 C4 C3 -0.1(2)
C4 C3 C2 C1 0.6(2)
C6 C1 C2 C3 0.8(2)
C12 C13 C14 C15 1.6(3)
C13 C14 C15 C16 -0.6(3)
C11 C16 C15 C14 -0.9(3)

loop_
_cod_related_entry_id
_cod_related_entry_database
_cod_related_entry_code
1 ChemSpider 21199834
